data_2016416
loop_
_publ_author_name
'Klap\"otke, Thomas M.'
'Krumm, Burkhard'
'Scherr, Matthias'

_publ_section_title
;
 Oxygen <i>versus</i> nitrogen interactions in lithium dinitramidate
 dihydrate and pyridinium dinitramidate
;
_journal_coeditor_code SQ3109
_journal_issue 1
_journal_name_full 'Acta Crystallographica Section C'
_journal_page_first m17
_journal_page_last m19
_journal_paper_doi 10.1107/S0108270107054212
_journal_volume 64
_journal_year 2008
_chemical_formula_iupac '[Li (N3 O4) (H2 O)2]'
_chemical_formula_moiety 'Li + , N3 O4 - , 2H2 O'
_chemical_formula_sum 'H4 Li N3 O6'
_chemical_formula_weight 148.989
_chemical_name_systematic
;
diaquadinitramidatolithium(I)
;
_space_group_IT_number 15
_symmetry_cell_setting monoclinic
_symmetry_space_group_name_Hall '-C 2yc'
_symmetry_space_group_name_H-M 'C 1 2/c 1'
_atom_sites_solution_hydrogens geom
_atom_sites_solution_primary direct
_atom_sites_solution_secondary difmap
_audit_block_code Li_N3O4_H2O_bx497_Scherr
_audit_creation_method 'form98_non/compatible with shelxl97-2'
_cell_angle_alpha 90.0
_cell_angle_beta 114.351(5)
_cell_angle_gamma 90.0
_cell_formula_units_Z 4
_cell_length_a 12.574(5)
_cell_length_b 7.679(5)
_cell_length_c 6.321(5)
_cell_measurement_reflns_used 448
_cell_measurement_temperature 200(2)
_cell_measurement_theta_max 29.9869
_cell_measurement_theta_min 3.8405
_cell_volume 556.0(6)
_computing_cell_refinement 'CrysAlis RED (Oxford Diffraction, 2006)'
_computing_data_collection 'CrysAlis CCD (Oxford Diffraction, 2006)'
_computing_data_reduction 'CrysAlis RED (Oxford Diffraction, 2006)'
_computing_molecular_graphics 'DIAMOND (Brandenburg, 1996)'
_computing_publication_material 'SHELXL97 (Sheldrick, 1997)'
_computing_structure_refinement 'SHELXL97 (Sheldrick, 1997)'
_computing_structure_solution 'SIR97 (Altomare <i>et al.</i>,  1999)'
_diffrn_ambient_temperature 200(2)
_diffrn_detector_area_resol_mean 15.9809
_diffrn_measured_fraction_theta_full 0.995
_diffrn_measured_fraction_theta_max 0.995
_diffrn_measurement_device_type 'Oxford Xcalibur3 CCD area-detector'
_diffrn_measurement_method \w
_diffrn_radiation_monochromator graphite
_diffrn_radiation_source 'fine-focus sealed tube'
_diffrn_radiation_type MoK\a
_diffrn_radiation_wavelength 0.71073
_diffrn_reflns_av_R_equivalents 0.0382
_diffrn_reflns_av_sigmaI/netI 0.0656
_diffrn_reflns_limit_h_max 15
_diffrn_reflns_limit_h_min -12
_diffrn_reflns_limit_k_max 9
_diffrn_reflns_limit_k_min -8
_diffrn_reflns_limit_l_max 6
_diffrn_reflns_limit_l_min -7
_diffrn_reflns_number 1464
_diffrn_reflns_theta_full 26.50
_diffrn_reflns_theta_max 26.50
_diffrn_reflns_theta_min 4.19
_exptl_absorpt_coefficient_mu 0.186
_exptl_absorpt_correction_T_max 0.999
_exptl_absorpt_correction_T_min 0.977
_exptl_absorpt_correction_type multi-scan
_exptl_absorpt_process_details
;
(CrysAlis RED; Oxford Diffraction, 2006) (empirical absorption
correction using
spherical harmonics, implemented in SCALE3 ABSPACK scaling algorithm)
;
_exptl_crystal_colour colourless
_exptl_crystal_density_diffrn 1.7797(4)
_exptl_crystal_density_method 'not measured'
_exptl_crystal_description platelet
_exptl_crystal_F_000 304
_exptl_crystal_size_max 0.13
_exptl_crystal_size_mid 0.10
_exptl_crystal_size_min 0.02
_refine_diff_density_max 0.201
_refine_diff_density_min -0.228
_refine_ls_extinction_method none
_refine_ls_goodness_of_fit_ref 0.995
_refine_ls_hydrogen_treatment refall
_refine_ls_matrix_type full
_refine_ls_number_parameters 55
_refine_ls_number_reflns 575
_refine_ls_number_restraints 2
_refine_ls_restrained_S_all 0.995
_refine_ls_R_factor_all 0.0656
_refine_ls_R_factor_gt 0.0329
_refine_ls_shift/su_max 0.000
_refine_ls_shift/su_mean 0.000
_refine_ls_structure_factor_coef Fsqd
_refine_ls_weighting_details 'calc w = 1/[\s^2^(Fo^2^)+(0.0332P)^2^] where P=(Fo^2^+2Fc^2^)/3'
_refine_ls_weighting_scheme calc
_refine_ls_wR_factor_gt 0.0637
_refine_ls_wR_factor_ref 0.0694
_reflns_number_gt 312
_reflns_number_total 575
_reflns_threshold_expression I>2\s(I)
_cod_data_source_file sq3109.cif
_cod_data_source_block I
_cod_original_sg_symbol_H-M 'C 2/c'
_cod_database_code 2016416
_cod_database_fobs_code 2016416

loop_
_symmetry_equiv_pos_as_xyz
'x, y, z'
'-x, y, -z+1/2'
'x+1/2, y+1/2, z'
'-x+1/2, y+1/2, -z+1/2'
'-x, -y, -z'
'x, -y, z-1/2'
'-x+1/2, -y+1/2, -z'
'x+1/2, -y+1/2, z-1/2'

loop_
_atom_site_type_symbol
_atom_site_label
_atom_site_fract_x
_atom_site_fract_y
_atom_site_fract_z
_atom_site_U_iso_or_equiv
_atom_site_adp_type
_atom_site_calc_flag
_atom_site_refinement_flags
_atom_site_occupancy
Li Li1 0.0000 0.4303(7) 0.7500 0.0582(17) Uani d S 1
N N1 0.0000 -0.0305(3) 0.7500 0.0248(6) Uani d S 1
N N2 0.09544(13) 0.0627(2) 0.7629(3) 0.0257(4) Uani d . 1
O O1 0.17636(10) -0.03601(16) 0.7782(2) 0.0345(4) Uani d . 1
O O2 0.10364(10) 0.22187(16) 0.7560(2) 0.0344(4) Uani d . 1
O O3 0.10269(15) 0.5906(2) 0.6806(3) 0.0417(5) Uani d D 1
H H1 0.175(2) 0.557(3) 0.703(4) 0.059(8) Uiso d D 1
H H2 0.1093(19) 0.686(4) 0.730(4) 0.066(10) Uiso d D 1

loop_
_atom_site_aniso_label
_atom_site_aniso_U_11
_atom_site_aniso_U_22
_atom_site_aniso_U_33
_atom_site_aniso_U_12
_atom_site_aniso_U_13
_atom_site_aniso_U_23
Li1 0.050(3) 0.025(3) 0.110(5) 0.000 0.043(3) 0.000
N1 0.0250(12) 0.0167(12) 0.0344(16) 0.000 0.0138(12) 0.000
N2 0.0288(9) 0.0245(9) 0.0238(11) 0.0020(8) 0.0107(7) -0.0005(8)
O1 0.0311(8) 0.0295(8) 0.0443(11) 0.0098(6) 0.0169(7) 0.0013(6)
O2 0.0365(9) 0.0187(7) 0.0504(10) -0.0028(6) 0.0202(7) -0.0012(7)
O3 0.0374(10) 0.0220(9) 0.0663(13) -0.0009(7) 0.0220(9) -0.0002(9)

loop_
_atom_type_symbol
_atom_type_description
_atom_type_scat_dispersion_real
_atom_type_scat_dispersion_imag
_atom_type_scat_source
N N 0.0061 0.0033 'International Tables Vol C Tables 4.2.6.8 and 6.1.1.4'
O O 0.0106 0.0060 'International Tables Vol C Tables 4.2.6.8 and 6.1.1.4'
Li Li -0.0003 0.0001 'International Tables Vol C Tables 4.2.6.8 and 6.1.1.4'
H H 0.0000 0.0000 'International Tables Vol C Tables 4.2.6.8 and 6.1.1.4'

loop_
_geom_angle_atom_site_label_1
_geom_angle_atom_site_label_2
_geom_angle_atom_site_label_3
_geom_angle_site_symmetry_1
_geom_angle_site_symmetry_3
_geom_angle
O3 Li1 O3 2_556 . 102.2(3)
O3 Li1 O2 2_556 2_556 91.26(8)
O3 Li1 O2 . 2_556 163.03(17)
O3 Li1 O2 2_556 . 163.03(17)
O3 Li1 O2 . . 91.26(8)
O2 Li1 O2 2_556 . 77.6(2)
O3 Li1 O3 2_556 6_566 83.59(10)
O3 Li1 O3 . 6_566 101.10(11)
O2 Li1 O3 2_556 6_566 90.52(12)
O2 Li1 O3 . 6_566 83.71(11)
O3 Li1 O3 2_556 5_566 101.10(11)
O3 Li1 O3 . 5_566 83.59(10)
O2 Li1 O3 2_556 5_566 83.71(11)
O2 Li1 O3 . 5_566 90.52(12)
O3 Li1 O3 6_566 5_566 172.6(3)
O3 Li1 Li1 2_556 5_567 47.87(10)
O3 Li1 Li1 . 5_567 105.5(2)
O2 Li1 Li1 2_556 5_567 91.13(10)
O2 Li1 Li1 . 5_567 118.69(14)
O3 Li1 Li1 6_566 5_567 35.72(5)
O3 Li1 Li1 5_566 5_567 148.57(14)
O3 Li1 Li1 2_556 5_566 105.5(2)
O3 Li1 Li1 . 5_566 47.87(10)
O2 Li1 Li1 2_556 5_566 118.69(14)
O2 Li1 Li1 . 5_566 91.13(10)
O3 Li1 Li1 6_566 5_566 148.57(15)
O3 Li1 Li1 5_566 5_566 35.72(5)
Li1 Li1 Li1 5_567 5_566 142.6(3)
N2 N1 N2 . 2_556 117.0(2)
O2 N2 O1 . . 122.19(16)
O2 N2 N1 . . 126.98(16)
O1 N2 N1 . . 110.81(15)
N2 O2 Li1 . . 135.54(16)
Li1 O3 Li1 . 5_566 96.41(10)
Li1 O3 H1 . . 120.0(14)
Li1 O3 H1 5_566 . 101.0(16)
Li1 O3 H2 . . 117.7(18)
Li1 O3 H2 5_566 . 114.7(19)
H1 O3 H2 . . 106(2)

loop_
_geom_bond_atom_site_label_1
_geom_bond_atom_site_label_2
_geom_bond_site_symmetry_2
_geom_bond_distance
Li1 O3 2_556 1.960(4)
Li1 O3 . 1.960(4)
Li1 O2 2_556 2.054(4)
Li1 O2 . 2.054(4)
Li1 O3 6_566 2.490(3)
Li1 O3 5_566 2.490(3)
Li1 Li1 5_567 3.337(4)
Li1 Li1 5_566 3.337(4)
N1 N2 . 1.3707(18)
N1 N2 2_556 1.3707(18)
N2 O2 . 1.229(2)
N2 O1 . 1.2403(18)
O3 Li1 5_566 2.490(3)
O3 H1 . 0.89(3)
O3 H2 . 0.79(3)

loop_
_geom_hbond_atom_site_label_D
_geom_hbond_atom_site_label_H
_geom_hbond_atom_site_label_A
_geom_hbond_site_symmetry_A
_geom_hbond_distance_DH
_geom_hbond_distance_HA
_geom_hbond_distance_DA
_geom_hbond_angle_DHA
O3 H1 O1 4_556 0.89(3) 1.96(3) 2.852(2) 173(2)

loop_
_geom_torsion_atom_site_label_1
_geom_torsion_atom_site_label_2
_geom_torsion_atom_site_label_3
_geom_torsion_atom_site_label_4
_geom_torsion_site_symmetry_1
_geom_torsion_site_symmetry_4
_geom_torsion
N2 N1 N2 O2 2_556 . -2.74(14)
N2 N1 N2 O1 2_556 . 178.70(16)
O1 N2 O2 Li1 . . -175.83(13)
N1 N2 O2 Li1 . . 5.8(3)
O3 Li1 O2 N2 2_556 . 47.3(6)
O3 Li1 O2 N2 . . -169.88(19)
O2 Li1 O2 N2 2_556 . -2.84(15)
O3 Li1 O2 N2 6_566 . 89.1(2)
O3 Li1 O2 N2 5_566 . -86.3(2)
Li1 Li1 O2 N2 5_567 . 81.6(3)
Li1 Li1 O2 N2 5_566 . -122.0(2)
O3 Li1 O3 Li1 2_556 5_566 -100.02(11)
O2 Li1 O3 Li1 2_556 5_566 41.8(5)
O2 Li1 O3 Li1 . 5_566 90.39(12)
O3 Li1 O3 Li1 6_566 5_566 174.2(2)
O3 Li1 O3 Li1 5_566 5_566 0.0
Li1 Li1 O3 Li1 5_567 5_566 -149.3(2)
